data_2015084
loop_
_publ_author_name
'Schwendtner, Karolina'
'Kolitsch, Uwe'

_publ_section_title
;
 CsGa(H~1.5~AsO~4~)~2~(H~2~AsO~4~) and isotypic
 CsCr(H~1.5~AsO~4~)~2~(H~2~AsO~4~): decorated kr\"ohnkite-like chains
 in two unusual hydrogen arsenates
;
_journal_coeditor_code SQ1217
_journal_issue 9
_journal_name_full 'Acta Crystallographica Section C'
_journal_page_first i90
_journal_page_last i93
_journal_paper_doi 10.1107/S0108270105023243
_journal_volume 61
_journal_year 2005
_chemical_formula_iupac 'Cs Ga (H1.5 As O4)2 (H2 As O4)'
_chemical_formula_structural '(Cs (Ga (H1.5 As O4)2 (H2 As O4))'
_chemical_formula_sum 'As3 Cs Ga H5 O12'
_chemical_formula_weight 624.43
_chemical_name_common 'caesium gallium hydrogen arsenate'
_chemical_name_systematic ' caesium gallium(III) hydrogen arsenate(V)'
_space_group_IT_number 15
_symmetry_cell_setting monoclinic
_symmetry_space_group_name_Hall '-C 2yc'
_symmetry_space_group_name_H-M 'C 1 2/c 1'
_atom_sites_solution_hydrogens difmap
_atom_sites_solution_primary direct
_atom_sites_solution_secondary difmap
_cell_angle_alpha 90.00
_cell_angle_beta 93.31(3)
_cell_angle_gamma 90.00
_cell_formula_units_Z 4
_cell_length_a 4.7140(10)
_cell_length_b 14.674(3)
_cell_length_c 15.162(3)
_cell_measurement_reflns_used 2378
_cell_measurement_temperature 293(2)
_cell_measurement_theta_max 34.97
_cell_measurement_theta_min 2.04
_cell_volume 1047.1(4)
_computing_cell_refinement 'HKL SCALEPACK (Otwinowski et al., 2003)'
_computing_data_collection 'COLLECT (Nonius, 2004)'
_computing_data_reduction 'HKL DENZO (Otwinowski et al., 2003) and SCALEPACK'
_computing_molecular_graphics 'Diamond (Brandenburg, 2005)'
_computing_publication_material SHELXL97
_computing_structure_refinement 'SHELXL97 (Sheldrick, 1997)'
_computing_structure_solution 'SHELXS97 (Sheldrick, 1997)'
_diffrn_ambient_temperature 293(2)
_diffrn_measured_fraction_theta_full 0.997
_diffrn_measured_fraction_theta_max 0.997
_diffrn_measurement_device_type 'Nonius KappaCCD'
_diffrn_measurement_method '\f and \w scans'
_diffrn_radiation_monochromator graphite
_diffrn_radiation_source 'fine-focus sealed tube'
_diffrn_radiation_type MoK\a
_diffrn_radiation_wavelength 0.71073
_diffrn_reflns_av_R_equivalents 0.0188
_diffrn_reflns_av_sigmaI/netI 0.0226
_diffrn_reflns_limit_h_max 7
_diffrn_reflns_limit_h_min -7
_diffrn_reflns_limit_k_max 23
_diffrn_reflns_limit_k_min -23
_diffrn_reflns_limit_l_max 24
_diffrn_reflns_limit_l_min -24
_diffrn_reflns_number 4542
_diffrn_reflns_theta_full 34.99
_diffrn_reflns_theta_max 34.99
_diffrn_reflns_theta_min 2.69
_diffrn_standards_decay_% 0
_diffrn_standards_interval_time 0
_diffrn_standards_number 0
_exptl_absorpt_coefficient_mu 15.523
_exptl_absorpt_correction_T_max 0.6531
_exptl_absorpt_correction_T_min 0.2042
_exptl_absorpt_correction_type multi-scan
_exptl_absorpt_process_details
;
(HKL SCALEPACK; Otwinowski et al., 2003)
;
_exptl_crystal_colour colorless
_exptl_crystal_density_diffrn 3.961
_exptl_crystal_density_method 'not measured'
_exptl_crystal_description fragment
_exptl_crystal_F_000 1144
_exptl_crystal_size_max 0.15
_exptl_crystal_size_mid 0.10
_exptl_crystal_size_min 0.03
_refine_diff_density_max 1.293
_refine_diff_density_min -0.981
_refine_ls_extinction_coef 0.00299(19)
_refine_ls_extinction_expression Fc^*^=kFc[1+0.001xFc^2^\l^3^/sin(2\q)]^-1/4^
_refine_ls_extinction_method SHELXL97
_refine_ls_goodness_of_fit_ref 1.072
_refine_ls_hydrogen_treatment mixed
_refine_ls_matrix_type full
_refine_ls_number_parameters 92
_refine_ls_number_reflns 2309
_refine_ls_number_restraints 3
_refine_ls_restrained_S_all 1.072
_refine_ls_R_factor_all 0.0277
_refine_ls_R_factor_gt 0.0238
_refine_ls_shift/su_max 0.000
_refine_ls_shift/su_mean 0.000
_refine_ls_structure_factor_coef Fsqd
_refine_ls_weighting_details 'calc w=1/[\s^2^(Fo^2^)+(0.039P)^2^+2.03P] where P=(Fo^2^+2Fc^2^)/3'
_refine_ls_weighting_scheme calc
_refine_ls_wR_factor_gt 0.0643
_refine_ls_wR_factor_ref 0.0663
_reflns_number_gt 2074
_reflns_number_total 2309
_reflns_threshold_expression I>2\s(I)
_cod_data_source_file sq1217.cif
_cod_data_source_block I
_cod_original_sg_symbol_H-M 'C 2/c'
_cod_database_code 2015084
_cod_database_fobs_code 2015084

loop_
_symmetry_equiv_pos_as_xyz
'x, y, z'
'-x, y, -z+1/2'
'x+1/2, y+1/2, z'
'-x+1/2, y+1/2, -z+1/2'
'-x, -y, -z'
'x, -y, z-1/2'
'-x+1/2, -y+1/2, -z'
'x+1/2, -y+1/2, z-1/2'

loop_
_atom_site_label
_atom_site_fract_x
_atom_site_fract_y
_atom_site_fract_z
_atom_site_U_iso_or_equiv
_atom_site_adp_type
_atom_site_calc_flag
_atom_site_refinement_flags
_atom_site_occupancy
_atom_site_disorder_assembly
_atom_site_disorder_group
_atom_site_type_symbol
Cs 0.0000 0.0000 0.0000 0.02798(8) Uani d S 1 . . Cs
Ga 0.0000 0.14299(2) 0.2500 0.00809(7) Uani d S 1 . . Ga
As1 0.47349(4) 0.216622(14) 0.122816(13) 0.00887(7) Uani d . 1 . . As
O1 0.2208(3) 0.14131(11) 0.14451(10) 0.0109(3) Uani d . 1 . . O
O2 0.7462(3) 0.23884(11) 0.19596(10) 0.0113(3) Uani d . 1 . . O
O3 0.5923(4) 0.18632(14) 0.02371(11) 0.0183(3) Uani d D 1 . . O
H3 0.683(17) 0.237(4) 0.018(6) 0.040 Uiso d S 0.50 . . H
O4 0.3264(4) 0.32322(12) 0.10974(14) 0.0211(3) Uani d D 1 . . O
H1 0.181(9) 0.320(4) 0.078(3) 0.060(16) Uiso d D 1 . . H
As2 0.5000 -0.00664(2) 0.2500 0.00895(7) Uani d S 1 . . As
O5 0.2566(3) 0.05000(11) 0.30401(10) 0.0118(3) Uani d . 1 . . O
O6 0.3393(4) -0.07491(13) 0.17038(12) 0.0192(3) Uani d D 1 . . O
H2 0.327(12) -0.129(3) 0.191(4) 0.068(17) Uiso d D 1 . . H

loop_
_atom_site_aniso_label
_atom_site_aniso_U_11
_atom_site_aniso_U_22
_atom_site_aniso_U_33
_atom_site_aniso_U_12
_atom_site_aniso_U_13
_atom_site_aniso_U_23
Cs 0.04361(16) 0.01845(12) 0.02089(12) -0.00286(9) -0.00660(10) -0.00133(7)
Ga 0.00617(12) 0.00871(14) 0.00941(13) 0.000 0.00056(9) 0.000
As1 0.00691(9) 0.00975(10) 0.00987(10) -0.00154(6) -0.00036(6) 0.00110(6)
O1 0.0085(5) 0.0124(6) 0.0121(6) -0.0043(5) 0.0024(5) -0.0009(5)
O2 0.0081(5) 0.0117(6) 0.0134(6) -0.0003(5) -0.0043(5) 0.0001(5)
O3 0.0172(7) 0.0272(9) 0.0108(7) -0.0077(7) 0.0046(6) -0.0027(6)
O4 0.0168(7) 0.0124(7) 0.0332(10) 0.0009(6) -0.0057(7) 0.0047(7)
As2 0.00677(12) 0.00763(12) 0.01239(14) 0.000 0.00015(9) 0.000
O5 0.0086(6) 0.0131(6) 0.0138(6) 0.0038(5) 0.0020(5) 0.0019(5)
O6 0.0200(7) 0.0146(8) 0.0224(8) -0.0047(6) -0.0024(6) -0.0062(6)

loop_
_atom_type_symbol
_atom_type_description
_atom_type_scat_dispersion_real
_atom_type_scat_dispersion_imag
_atom_type_scat_source
O O 0.0106 0.0060 'International Tables Vol C Tables 4.2.6.8 and 6.1.1.4'
Ga Ga 0.2307 1.6083 'International Tables Vol C Tables 4.2.6.8 and 6.1.1.4'
As As 0.0499 2.0058 'International Tables Vol C Tables 4.2.6.8 and 6.1.1.4'
Cs Cs -0.3680 2.1192 'International Tables Vol C Tables 4.2.6.8 and 6.1.1.4'
H H 0.0000 0.0000 'International Tables Vol C Tables 4.2.6.8 and 6.1.1.4'

loop_
_geom_angle_atom_site_label_1
_geom_angle_atom_site_label_2
_geom_angle_atom_site_label_3
_geom_angle_site_symmetry_1
_geom_angle_site_symmetry_3
_geom_angle
_geom_angle_publ_flag
O1 Cs O1 5 . 180.00(6) no
O1 Cs O6 5 . 118.14(5) no
O1 Cs O6 . . 61.86(5) no
O1 Cs O6 5 5 61.86(5) no
O1 Cs O6 . 5 118.14(5) no
O6 Cs O6 . 5 180.00(8) no
O1 Cs O4 5 3_445 75.22(5) no
O1 Cs O4 . 3_445 104.78(5) no
O6 Cs O4 . 3_445 55.06(5) no
O6 Cs O4 5 3_445 124.94(5) no
O1 Cs O4 5 7 104.78(5) no
O1 Cs O4 . 7 75.22(5) no
O6 Cs O4 . 7 124.94(5) no
O6 Cs O4 5 7 55.06(5) no
O4 Cs O4 3_445 7 180.00(8) no
O1 Cs O5 5 6 50.30(4) no
O1 Cs O5 . 6 129.70(4) no
O6 Cs O5 . 6 117.22(5) no
O6 Cs O5 5 6 62.78(5) no
O4 Cs O5 3_445 6 113.45(5) no
O4 Cs O5 7 6 66.55(5) no
O1 Cs O5 5 2 129.70(4) no
O1 Cs O5 . 2 50.30(4) no
O6 Cs O5 . 2 62.78(5) no
O6 Cs O5 5 2 117.22(5) no
O4 Cs O5 3_445 2 66.55(5) no
O4 Cs O5 7 2 113.45(5) no
O5 Cs O5 6 2 180.00(5) no
O1 Cs O3 5 5_655 63.88(5) no
O1 Cs O3 . 5_655 116.12(5) no
O6 Cs O3 . 5_655 62.62(5) no
O6 Cs O3 5 5_655 117.38(5) no
O4 Cs O3 3_445 5_655 64.19(5) no
O4 Cs O3 7 5_655 115.81(5) no
O5 Cs O3 6 5_655 59.43(4) no
O5 Cs O3 2 5_655 120.57(4) no
O1 Cs O3 5 1_455 116.12(5) no
O1 Cs O3 . 1_455 63.88(5) no
O6 Cs O3 . 1_455 117.38(5) no
O6 Cs O3 5 1_455 62.62(5) no
O4 Cs O3 3_445 1_455 115.81(5) no
O4 Cs O3 7 1_455 64.19(5) no
O5 Cs O3 6 1_455 120.57(4) no
O5 Cs O3 2 1_455 59.43(4) no
O3 Cs O3 5_655 1_455 180.00(8) no
O1 Ga O1 . 2 178.55(9) no
O1 Ga O5 . 2 89.67(6) no
O1 Ga O5 2 2 89.33(7) no
O1 Ga O5 . . 89.33(7) no
O1 Ga O5 2 . 89.67(6) no
O5 Ga O5 2 . 92.32(10) no
O1 Ga O2 . 2_655 90.57(6) no
O1 Ga O2 2 2_655 90.45(7) no
O5 Ga O2 2 2_655 178.90(7) no
O5 Ga O2 . 2_655 88.75(7) no
O1 Ga O2 . 1_455 90.45(7) no
O1 Ga O2 2 1_455 90.57(6) no
O5 Ga O2 2 1_455 88.75(7) no
O5 Ga O2 . 1_455 178.90(7) no
O2 Ga O2 2_655 1_455 90.17(9) no
O1 As1 O2 . . 121.68(8) no
O1 As1 O3 . . 106.08(8) no
O2 As1 O3 . . 110.92(8) no
O1 As1 O4 . . 109.70(9) no
O2 As1 O4 . . 100.83(9) no
O3 As1 O4 . . 106.78(10) no
As1 O3 H3 . . 93(6) no
As1 O4 H1 . . 110(4) no
O5 As2 O5 . 2_655 120.28(11) no
O5 As2 O6 . . 110.40(9) no
O5 As2 O6 2_655 . 103.55(8) no
O5 As2 O6 . 2_655 103.55(8) no
O5 As2 O6 2_655 2_655 110.40(9) no
O6 As2 O6 . 2_655 108.35(14) no
As2 O6 H2 . . 109(4) no

loop_
_geom_bond_atom_site_label_1
_geom_bond_atom_site_label_2
_geom_bond_site_symmetry_2
_geom_bond_distance
_geom_bond_publ_flag
As1 O1 . 1.6714(15) yes
As1 O2 . 1.6804(16) yes
As1 O3 . 1.6930(17) yes
As1 O4 . 1.7179(19) yes
O3 H3 . 0.87(4) no
O4 H1 . 0.82(4) no
As2 O5 . 1.6693(15) yes
As2 O5 2_655 1.6693(15) no
As2 O6 . 1.7115(18) yes
As2 O6 2_655 1.7115(18) no
O6 H2 . 0.86(4) no
Ga O1 . 1.9582(16) yes
Ga O1 2 1.9582(16) no
Ga O5 2 1.9700(16) yes
Ga O5 . 1.9700(16) no
Ga O2 2_655 1.9920(16) yes
Ga O2 1_455 1.9920(16) no
Cs O1 5 3.1496(16) no
Cs O1 . 3.1496(16) yes
Cs O6 . 3.156(2) yes
Cs O6 5 3.156(2) no
Cs O4 3_445 3.213(2) no
Cs O4 7 3.213(2) yes
Cs O5 6 3.3536(17) no
Cs O5 2 3.3536(17) yes
Cs O3 5_655 3.373(2) no
Cs O3 1_455 3.373(2) yes

loop_
_geom_hbond_atom_site_label_D
_geom_hbond_atom_site_label_H
_geom_hbond_atom_site_label_A
_geom_hbond_site_symmetry_A
_geom_hbond_distance_DH
_geom_hbond_distance_HA
_geom_hbond_distance_DA
_geom_hbond_angle_DHA
_geom_hbond_publ_flag
O3 H3 O3 7_655 0.87(4) 1.69(5) 2.519(4) 158(8) yes
O4 H1 O3 7 0.82(4) 1.95(4) 2.747(3) 164(5) yes
O6 H2 O2 3_445 0.86(4) 1.98(4) 2.799(2) 160(6) yes
